data_7038320
loop_
_publ_author_name
'Furneaux, Aliza G.'
'Piro, Nicholas A.'
'Hern\'andez S\'anchez, Ra\'ul'
'Gramigna, Kathryn M.'
'Fey, Natalie'
'Robinson, Michael J.'
'Kassel, W. Scott'
'Nataro, Chip'

_publ_section_title
;
 Spectroscopic, structural and computational analysis of
 [Re(CO)3(dippM)Br](n+) (dippM =
 1,1'-bis(diiso-propylphosphino)metallocene, M = Fe, n = 0 or 1; M = Co, n
 = 1).
;
_journal_issue 11
_journal_name_full 'Dalton transactions (Cambridge, England : 2003)'
_journal_page_first 4819
_journal_page_last 4827
_journal_paper_doi 10.1039/c5dt04721h
_journal_volume 45
_journal_year 2016
_chemical_formula_sum 'C25 H36 Br Co F6 O3 P3 Re'
_chemical_formula_weight 916.49
_space_group_crystal_system orthorhombic
_space_group_IT_number 61
_space_group_name_Hall '-P 2ac 2ab'
_space_group_name_H-M_alt 'P b c a'
_symmetry_space_group_name_Hall '-P 2ac 2ab'
_symmetry_space_group_name_H-M 'P b c a'
_atom_sites_solution_hydrogens geom
_audit_creation_method SHELXL-2014/7
_audit_update_record
;
2015-11-20 deposited with the CCDC.
2016-02-08 downloaded from the CCDC.
;
_cell_angle_alpha 90
_cell_angle_beta 90
_cell_angle_gamma 90
_cell_formula_units_Z 8
_cell_length_a 10.5609(2)
_cell_length_b 15.9498(3)
_cell_length_c 36.5874(6)
_cell_measurement_reflns_used 9920
_cell_measurement_temperature 100(2)
_cell_measurement_theta_max 30.85
_cell_measurement_theta_min 2.55
_cell_volume 6162.94(19)
_computing_cell_refinement 'Bruker SAINT'
_computing_data_collection 'Bruker APEX2'
_computing_data_reduction 'Bruker SAINT'
_computing_molecular_graphics 'Bruker SHELXTL'
_computing_publication_material 'Bruker SHELXTL'
_computing_structure_refinement 'SHELXL-2014/7 (Sheldrick, 2014)'
_computing_structure_solution 'SHELXS-97 (Sheldrick 2008)'
_diffrn_ambient_temperature 100(2)
_diffrn_measured_fraction_theta_full 0.999
_diffrn_measured_fraction_theta_max 1.000
_diffrn_measurement_device_type 'Bruker APEX-II CCD'
_diffrn_measurement_method '\f and \w scans'
_diffrn_radiation_type MoK\a
_diffrn_radiation_wavelength 0.71073
_diffrn_reflns_av_R_equivalents 0.0715
_diffrn_reflns_av_unetI/netI 0.0356
_diffrn_reflns_Laue_measured_fraction_full 0.999
_diffrn_reflns_Laue_measured_fraction_max 1.000
_diffrn_reflns_limit_h_max 15
_diffrn_reflns_limit_h_min -15
_diffrn_reflns_limit_k_max 23
_diffrn_reflns_limit_k_min -23
_diffrn_reflns_limit_l_max 53
_diffrn_reflns_limit_l_min -53
_diffrn_reflns_number 106516
_diffrn_reflns_point_group_measured_fraction_full 0.999
_diffrn_reflns_point_group_measured_fraction_max 1.000
_diffrn_reflns_theta_full 25.242
_diffrn_reflns_theta_max 30.999
_diffrn_reflns_theta_min 2.227
_exptl_absorpt_coefficient_mu 5.979
_exptl_absorpt_correction_T_max 0.7462
_exptl_absorpt_correction_T_min 0.4373
_exptl_absorpt_correction_type multi-scan
_exptl_absorpt_process_details SADABS
_exptl_crystal_colour yellow
_exptl_crystal_density_diffrn 1.976
_exptl_crystal_description plate
_exptl_crystal_F_000 3568
_exptl_crystal_size_max 0.300
_exptl_crystal_size_mid 0.150
_exptl_crystal_size_min 0.020
_refine_diff_density_max 2.137
_refine_diff_density_min -1.685
_refine_diff_density_rms 0.170
_refine_ls_extinction_method none
_refine_ls_goodness_of_fit_ref 1.209
_refine_ls_hydrogen_treatment constr
_refine_ls_matrix_type full
_refine_ls_number_parameters 369
_refine_ls_number_reflns 9823
_refine_ls_number_restraints 0
_refine_ls_restrained_S_all 1.209
_refine_ls_R_factor_all 0.0590
_refine_ls_R_factor_gt 0.0457
_refine_ls_shift/su_max 0.002
_refine_ls_shift/su_mean 0.000
_refine_ls_structure_factor_coef Fsqd
_refine_ls_weighting_details 'w=1/[\s^2^(Fo^2^)+(0.0120P)^2^+42.0189P] where P=(Fo^2^+2Fc^2^)/3'
_refine_ls_weighting_scheme calc
_refine_ls_wR_factor_gt 0.0890
_refine_ls_wR_factor_ref 0.0933
_reflns_Friedel_coverage 0.000
_reflns_number_gt 8233
_reflns_number_total 9823
_reflns_threshold_expression 'I > 2\s(I)'
_cod_data_source_file c5dt04721h2.cif
_cod_data_source_block chip091
_cod_depositor_comments 'Adding full bibliography for 7038318--7038320.cif.'
_cod_database_code 7038320
_shelx_shelxl_version_number 2014/7
_shelx_space_group_comment
; 
The symmetry employed for this shelxl refinement is uniquely defined 
by the following loop, which should always be used as a source of 
symmetry information in preference to the above space-group names. 
They are only intended as comments. 
;
_shelx_estimated_absorpt_t_min 0.267
_shelx_estimated_absorpt_t_max 0.890

loop_
_space_group_symop_operation_xyz
'x, y, z'
'-x+1/2, -y, z+1/2'
'-x, y+1/2, -z+1/2'
'x+1/2, -y+1/2, -z'
'-x, -y, -z'
'x-1/2, y, -z-1/2'
'x, -y-1/2, z-1/2'
'-x-1/2, y-1/2, z'

loop_
_atom_site_label
_atom_site_type_symbol
_atom_site_fract_x
_atom_site_fract_y
_atom_site_fract_z
_atom_site_U_iso_or_equiv
_atom_site_adp_type
_atom_site_occupancy
_atom_site_site_symmetry_order
_atom_site_calc_flag
_atom_site_refinement_flags_posn
_atom_site_refinement_flags_adp
Re1 Re 1.02880(2) 0.98482(2) 0.32746(2) 0.01865(5) Uani 1 1 d . .
Br1 Br 1.18847(5) 0.88468(3) 0.36075(2) 0.02903(12) Uani 1 1 d . .
Co1 Co 1.19647(6) 1.08577(4) 0.43121(2) 0.01473(11) Uani 1 1 d . .
P1 P 1.18364(11) 1.10177(8) 0.33507(3) 0.0171(2) Uani 1 1 d . .
F1 F 0.3391(3) 0.8272(2) 0.45928(10) 0.0409(9) Uani 1 1 d . .
C1 C 1.2555(4) 1.1187(3) 0.37984(11) 0.0175(8) Uani 1 1 d . .
P2 P 0.92117(11) 1.00573(7) 0.38909(3) 0.0168(2) Uani 1 1 d . .
F2 F 0.5307(4) 0.78665(19) 0.43676(9) 0.0344(7) Uani 1 1 d . .
C2 C 1.3429(4) 1.0626(3) 0.39735(13) 0.0202(9) Uani 1 1 d . .
H2A H 1.3686 1.0062 0.3880 0.024 Uiso 1 1 calc R U
P3 P 0.48595(11) 0.84700(8) 0.46811(3) 0.0168(2) Uani 1 1 d . .
F3 F 0.6269(3) 0.8734(2) 0.47732(9) 0.0336(7) Uani 1 1 d . .
C3 C 1.3878(4) 1.1011(3) 0.42994(13) 0.0217(9) Uani 1 1 d . .
H3A H 1.4497 1.0761 0.4475 0.026 Uiso 1 1 calc R U
F4 F 0.4892(3) 0.7754(2) 0.49752(9) 0.0347(8) Uani 1 1 d . .
C4 C 1.3270(4) 1.1807(3) 0.43361(13) 0.0219(9) Uani 1 1 d . .
H4A H 1.3385 1.2211 0.4542 0.026 Uiso 1 1 calc R U
F5 F 0.4366(3) 0.9131(2) 0.49928(8) 0.0319(7) Uani 1 1 d . .
C5 C 1.2460(5) 1.1917(3) 0.40272(12) 0.0188(9) Uani 1 1 d . .
H5A H 1.1901 1.2412 0.3982 0.023 Uiso 1 1 calc R U
F6 F 0.4778(4) 0.9240(2) 0.43885(9) 0.0349(7) Uani 1 1 d . .
C6 C 1.0244(4) 1.0268(3) 0.42882(11) 0.0147(8) Uani 1 1 d . .
C7 C 1.0198(4) 1.0987(3) 0.45238(12) 0.0167(8) Uani 1 1 d . .
H7A H 0.9635 1.1484 0.4490 0.020 Uiso 1 1 calc R U
C8 C 1.1103(4) 1.0887(3) 0.48070(12) 0.0199(9) Uani 1 1 d . .
H8A H 1.1278 1.1296 0.5008 0.024 Uiso 1 1 calc R U
C9 C 1.1726(4) 1.0104(3) 0.47530(12) 0.0212(9) Uani 1 1 d . .
H9A H 1.2419 0.9871 0.4909 0.025 Uiso 1 1 calc R U
C10 C 1.1210(4) 0.9717(3) 0.44368(12) 0.0185(9) Uani 1 1 d . .
H10A H 1.1479 0.9166 0.4332 0.022 Uiso 1 1 calc R U
C11 C 1.1293(5) 1.2087(3) 0.32296(12) 0.0210(9) Uani 1 1 d . .
H11A H 1.1973 1.2485 0.3308 0.025 Uiso 1 1 calc R U
C12 C 1.1127(6) 1.2198(4) 0.28146(14) 0.0307(12) Uani 1 1 d . .
H12A H 1.0509 1.1789 0.2724 0.046 Uiso 1 1 calc R U
H12B H 1.1942 1.2108 0.2693 0.046 Uiso 1 1 calc R U
H12C H 1.0825 1.2766 0.2763 0.046 Uiso 1 1 calc R U
C13 C 1.0085(5) 1.2349(3) 0.34275(14) 0.0247(10) Uani 1 1 d . .
H13A H 0.9939 1.2950 0.3390 0.037 Uiso 1 1 calc R U
H13B H 1.0174 1.2234 0.3689 0.037 Uiso 1 1 calc R U
H13C H 0.9366 1.2031 0.3330 0.037 Uiso 1 1 calc R U
C14 C 1.3283(5) 1.0932(4) 0.30615(13) 0.0277(11) Uani 1 1 d . .
H14A H 1.2980 1.0947 0.2803 0.033 Uiso 1 1 calc R U
C15 C 1.4032(5) 1.0115(4) 0.31010(15) 0.0330(12) Uani 1 1 d . .
H15A H 1.4643 1.0069 0.2900 0.050 Uiso 1 1 calc R U
H15B H 1.3449 0.9638 0.3093 0.050 Uiso 1 1 calc R U
H15C H 1.4484 1.0116 0.3335 0.050 Uiso 1 1 calc R U
C16 C 1.4175(5) 1.1688(4) 0.31047(15) 0.0321(12) Uani 1 1 d . .
H16A H 1.4920 1.1610 0.2949 0.048 Uiso 1 1 calc R U
H16B H 1.4442 1.1734 0.3360 0.048 Uiso 1 1 calc R U
H16C H 1.3730 1.2201 0.3032 0.048 Uiso 1 1 calc R U
C21 C 0.8066(4) 1.0938(3) 0.39573(13) 0.0206(9) Uani 1 1 d . .
H21A H 0.8590 1.1457 0.3979 0.025 Uiso 1 1 calc R U
C22 C 0.7310(4) 1.0877(3) 0.43138(13) 0.0225(9) Uani 1 1 d . .
H22A H 0.6941 1.1425 0.4371 0.034 Uiso 1 1 calc R U
H22B H 0.7873 1.0703 0.4513 0.034 Uiso 1 1 calc R U
H22C H 0.6631 1.0463 0.4285 0.034 Uiso 1 1 calc R U
C23 C 0.7159(5) 1.1092(4) 0.36368(15) 0.0272(11) Uani 1 1 d . .
H23A H 0.6557 1.1534 0.3702 0.041 Uiso 1 1 calc R U
H23B H 0.6697 1.0574 0.3582 0.041 Uiso 1 1 calc R U
H23C H 0.7645 1.1265 0.3421 0.041 Uiso 1 1 calc R U
C24 C 0.8297(5) 0.9138(3) 0.40624(15) 0.0267(11) Uani 1 1 d . .
H24A H 0.7990 0.9286 0.4313 0.032 Uiso 1 1 calc R U
C25 C 0.7115(5) 0.8990(4) 0.38246(17) 0.0354(13) Uani 1 1 d . .
H25A H 0.6709 0.8463 0.3897 0.053 Uiso 1 1 calc R U
H25B H 0.7365 0.8957 0.3567 0.053 Uiso 1 1 calc R U
H25C H 0.6520 0.9455 0.3858 0.053 Uiso 1 1 calc R U
C26 C 0.9066(6) 0.8331(3) 0.40982(17) 0.0362(13) Uani 1 1 d . .
H26A H 0.8530 0.7888 0.4201 0.054 Uiso 1 1 calc R U
H26B H 0.9790 0.8429 0.4260 0.054 Uiso 1 1 calc R U
H26C H 0.9371 0.8160 0.3857 0.054 Uiso 1 1 calc R U
O31 O 0.8432(4) 1.0887(3) 0.28224(10) 0.0322(9) Uani 1 1 d . .
C31 C 0.9123(5) 1.0513(3) 0.30039(14) 0.0245(10) Uani 1 1 d . .
O32 O 0.8721(4) 0.8275(3) 0.30722(13) 0.0423(11) Uani 1 1 d . .
C32 C 0.9259(5) 0.8855(3) 0.31668(15) 0.0279(11) Uani 1 1 d . .
C33 C 1.1137(5) 0.9591(3) 0.28174(15) 0.0279(11) Uani 1 1 d . .
O33 O 1.1580(4) 0.9407(3) 0.25440(11) 0.0388(10) Uani 1 1 d . .

loop_
_atom_site_aniso_label
_atom_site_aniso_U_11
_atom_site_aniso_U_22
_atom_site_aniso_U_33
_atom_site_aniso_U_23
_atom_site_aniso_U_13
_atom_site_aniso_U_12
Re1 0.01897(8) 0.02133(8) 0.01564(8) -0.00330(7) -0.00355(7) 0.00111(7)
Br1 0.0340(3) 0.0258(2) 0.0273(2) -0.0037(2) -0.0054(2) 0.0099(2)
Co1 0.0120(2) 0.0204(3) 0.0118(2) 0.0000(2) -0.0008(2) 0.0002(2)
P1 0.0159(5) 0.0236(6) 0.0117(5) -0.0009(4) 0.0001(4) 0.0004(4)
F1 0.0294(17) 0.052(2) 0.042(2) -0.0038(17) -0.0126(15) -0.0106(16)
C1 0.0136(18) 0.027(2) 0.0117(18) -0.0004(17) 0.0025(15) -0.0019(17)
P2 0.0152(5) 0.0165(5) 0.0189(5) 0.0008(4) -0.0024(4) -0.0021(4)
F2 0.055(2) 0.0221(15) 0.0259(16) -0.0039(12) 0.0021(15) -0.0006(15)
C2 0.015(2) 0.027(2) 0.018(2) -0.0017(18) 0.0017(17) 0.0001(18)
P3 0.0165(5) 0.0237(6) 0.0104(5) -0.0010(4) -0.0046(4) -0.0082(4)
F3 0.0193(15) 0.0415(19) 0.0401(19) -0.0035(15) -0.0035(13) -0.0020(13)
C3 0.0121(19) 0.035(3) 0.018(2) -0.0002(19) 0.0002(16) -0.0023(18)
F4 0.050(2) 0.0270(17) 0.0275(16) 0.0053(13) -0.0050(15) -0.0049(14)
C4 0.017(2) 0.032(3) 0.017(2) 0.0002(19) -0.0014(17) -0.0058(19)
F5 0.0297(16) 0.0393(18) 0.0266(15) -0.0092(14) -0.0036(13) 0.0040(14)
C5 0.018(2) 0.024(2) 0.0149(19) 0.0001(17) 0.0013(17) -0.0055(18)
F6 0.050(2) 0.0265(16) 0.0285(16) 0.0031(13) -0.0025(15) 0.0039(15)
C6 0.0149(18) 0.0139(19) 0.0152(18) 0.0009(15) 0.0012(16) -0.0017(15)
C7 0.0124(18) 0.020(2) 0.0176(19) -0.0020(16) 0.0029(16) -0.0012(16)
C8 0.017(2) 0.029(2) 0.0139(19) -0.0001(18) 0.0034(16) -0.0010(18)
C9 0.019(2) 0.028(2) 0.016(2) 0.0067(18) -0.0003(16) 0.0006(19)
C10 0.022(2) 0.015(2) 0.019(2) 0.0028(16) -0.0013(17) -0.0004(16)
C11 0.024(2) 0.021(2) 0.017(2) 0.0027(17) 0.0005(18) -0.0013(18)
C12 0.034(3) 0.036(3) 0.021(2) 0.009(2) -0.002(2) 0.002(2)
C13 0.025(2) 0.026(2) 0.023(2) 0.0017(19) 0.0012(19) 0.0016(19)
C14 0.022(2) 0.046(3) 0.015(2) -0.002(2) 0.0036(18) 0.001(2)
C15 0.022(2) 0.052(3) 0.025(2) -0.007(2) 0.005(2) 0.010(2)
C16 0.024(3) 0.049(3) 0.023(2) 0.000(2) 0.009(2) -0.006(2)
C21 0.015(2) 0.025(2) 0.021(2) 0.0023(18) 0.0006(17) -0.0001(18)
C22 0.015(2) 0.028(2) 0.025(2) 0.003(2) 0.0019(18) 0.0000(18)
C23 0.019(2) 0.033(3) 0.030(3) 0.000(2) -0.0054(19) 0.007(2)
C24 0.026(3) 0.026(2) 0.028(3) 0.001(2) 0.001(2) -0.013(2)
C25 0.028(3) 0.041(3) 0.038(3) -0.003(3) 0.000(2) -0.018(2)
C26 0.049(4) 0.019(2) 0.041(3) 0.004(2) 0.000(3) -0.012(2)
O31 0.032(2) 0.042(2) 0.0227(18) 0.0007(16) -0.0088(16) 0.0059(18)
C31 0.026(2) 0.026(2) 0.021(2) -0.0060(19) -0.0019(19) -0.002(2)
O32 0.043(2) 0.034(2) 0.050(3) -0.017(2) -0.008(2) -0.0093(19)
C32 0.031(3) 0.023(2) 0.030(3) -0.004(2) -0.005(2) 0.002(2)
C33 0.028(3) 0.031(3) 0.025(2) -0.006(2) -0.007(2) 0.003(2)
O33 0.041(2) 0.053(3) 0.0227(19) -0.0099(18) 0.0007(17) 0.006(2)

loop_
_atom_type_symbol
_atom_type_description
_atom_type_scat_dispersion_real
_atom_type_scat_dispersion_imag
_atom_type_scat_source
C C 0.0033 0.0016 'International Tables Vol C Tables 4.2.6.8 and 6.1.1.4'
H H 0.0000 0.0000 'International Tables Vol C Tables 4.2.6.8 and 6.1.1.4'
O O 0.0106 0.0060 'International Tables Vol C Tables 4.2.6.8 and 6.1.1.4'
F F 0.0171 0.0103 'International Tables Vol C Tables 4.2.6.8 and 6.1.1.4'
P P 0.1023 0.0942 'International Tables Vol C Tables 4.2.6.8 and 6.1.1.4'
Co Co 0.3494 0.9721 'International Tables Vol C Tables 4.2.6.8 and 6.1.1.4'
Br Br -0.2901 2.4595 'International Tables Vol C Tables 4.2.6.8 and 6.1.1.4'
Re Re -1.0185 7.2310 'International Tables Vol C Tables 4.2.6.8 and 6.1.1.4'

loop_
_geom_angle_atom_site_label_1
_geom_angle_atom_site_label_2
_geom_angle_atom_site_label_3
_geom_angle
C31 Re1 C33 88.2(2)
C31 Re1 C32 89.3(2)
C33 Re1 C32 85.0(2)
C31 Re1 P1 93.74(16)
C33 Re1 P1 87.21(17)
C32 Re1 P1 171.52(17)
C31 Re1 P2 95.71(16)
C33 Re1 P2 175.11(17)
C32 Re1 P2 92.10(17)
P1 Re1 P2 95.49(4)
C31 Re1 Br1 175.62(15)
C33 Re1 Br1 88.53(16)
C32 Re1 Br1 87.58(16)
P1 Re1 Br1 88.97(3)
P2 Re1 Br1 87.45(3)
C2 Co1 C8 153.86(19)
C2 Co1 C9 118.4(2)
C8 Co1 C9 41.2(2)
C2 Co1 C7 163.32(19)
C8 Co1 C7 40.92(18)
C9 Co1 C7 69.04(19)
C2 Co1 C3 41.11(19)
C8 Co1 C3 117.61(19)
C9 Co1 C3 102.3(2)
C7 Co1 C3 155.31(19)
C2 Co1 C10 105.9(2)
C8 Co1 C10 69.2(2)
C9 Co1 C10 40.89(19)
C7 Co1 C10 69.26(19)
C3 Co1 C10 120.0(2)
C2 Co1 C6 124.75(18)
C8 Co1 C6 69.53(18)
C9 Co1 C6 69.60(18)
C7 Co1 C6 41.21(17)
C3 Co1 C6 159.17(19)
C10 Co1 C6 41.63(17)
C2 Co1 C1 41.39(19)
C8 Co1 C1 161.8(2)
C9 Co1 C1 156.9(2)
C7 Co1 C1 127.13(18)
C3 Co1 C1 69.28(19)
C10 Co1 C1 123.61(19)
C6 Co1 C1 110.41(17)
C2 Co1 C4 69.3(2)
C8 Co1 C4 104.3(2)
C9 Co1 C4 119.2(2)
C7 Co1 C4 121.81(19)
C3 Co1 C4 40.9(2)
C10 Co1 C4 155.90(19)
C6 Co1 C4 159.73(19)
C1 Co1 C4 69.20(19)
C2 Co1 C5 69.1(2)
C8 Co1 C5 123.29(19)
C9 Co1 C5 157.44(19)
C7 Co1 C5 110.15(19)
C3 Co1 C5 68.7(2)
C10 Co1 C5 161.45(18)
C6 Co1 C5 125.63(18)
C1 Co1 C5 41.02(18)
C4 Co1 C5 40.74(18)
C1 P1 C11 101.9(2)
C1 P1 C14 100.3(2)
C11 P1 C14 100.7(2)
C1 P1 Re1 118.90(15)
C11 P1 Re1 117.27(16)
C14 P1 Re1 114.76(18)
C2 C1 C5 106.9(4)
C2 C1 P1 125.1(4)
C5 C1 P1 127.8(4)
C2 C1 Co1 68.1(2)
C5 C1 Co1 69.7(2)
P1 C1 Co1 131.2(2)
C6 P2 C24 100.6(2)
C6 P2 C21 98.2(2)
C24 P2 C21 102.2(2)
C6 P2 Re1 117.18(14)
C24 P2 Re1 115.23(18)
C21 P2 Re1 120.15(15)
C3 C2 C1 108.6(4)
C3 C2 Co1 70.2(3)
C1 C2 Co1 70.5(3)
F4 P3 F2 92.77(19)
F4 P3 F3 91.55(19)
F2 P3 F3 92.02(19)
F4 P3 F1 90.9(2)
F2 P3 F1 91.3(2)
F3 P3 F1 175.7(2)
F4 P3 F6 177.1(2)
F2 P3 F6 89.89(17)
F3 P3 F6 89.40(19)
F1 P3 F6 88.0(2)
F4 P3 F5 89.87(18)
F2 P3 F5 177.19(19)
F3 P3 F5 88.84(17)
F1 P3 F5 87.67(18)
F6 P3 F5 87.44(18)
C2 C3 C4 108.2(4)
C2 C3 Co1 68.7(3)
C4 C3 Co1 70.0(3)
C5 C4 C3 107.7(4)
C5 C4 Co1 69.8(3)
C3 C4 Co1 69.0(3)
C4 C5 C1 108.6(4)
C4 C5 Co1 69.5(3)
C1 C5 Co1 69.3(3)
C7 C6 C10 106.4(4)
C7 C6 P2 126.7(3)
C10 C6 P2 126.8(3)
C7 C6 Co1 68.7(2)
C10 C6 Co1 68.8(2)
P2 C6 Co1 129.8(2)
C8 C7 C6 109.1(4)
C8 C7 Co1 69.4(3)
C6 C7 Co1 70.0(2)
C7 C8 C9 107.9(4)
C7 C8 Co1 69.7(2)
C9 C8 Co1 69.4(3)
C10 C9 C8 108.5(4)
C10 C9 Co1 70.0(3)
C8 C9 Co1 69.4(3)
C9 C10 C6 108.1(4)
C9 C10 Co1 69.2(3)
C6 C10 Co1 69.5(2)
C13 C11 C12 110.0(4)
C13 C11 P1 113.4(3)
C12 C11 P1 112.1(4)
C15 C14 C16 109.9(5)
C15 C14 P1 115.6(4)
C16 C14 P1 112.7(4)
C22 C21 C23 109.6(4)
C22 C21 P2 113.6(3)
C23 C21 P2 115.1(3)
C26 C24 C25 110.5(5)
C26 C24 P2 114.6(4)
C25 C24 P2 110.5(4)
O31 C31 Re1 176.0(4)
O32 C32 Re1 173.3(5)
O33 C33 Re1 176.0(5)

loop_
_geom_bond_atom_site_label_1
_geom_bond_atom_site_label_2
_geom_bond_distance
Re1 C31 1.902(5)
Re1 C33 1.942(6)
Re1 C32 1.961(5)
Re1 P1 2.4963(12)
Re1 P2 2.5471(12)
Re1 Br1 2.6225(5)
Co1 C2 2.016(5)
Co1 C8 2.027(4)
Co1 C9 2.027(5)
Co1 C7 2.030(4)
Co1 C3 2.036(5)
Co1 C10 2.038(4)
Co1 C6 2.048(4)
Co1 C1 2.049(4)
Co1 C4 2.049(5)
Co1 C5 2.054(5)
P1 C1 1.825(4)
P1 C11 1.854(5)
P1 C14 1.863(5)
F1 P3 1.615(3)
C1 C2 1.437(7)
C1 C5 1.437(6)
P2 C6 1.848(4)
P2 C24 1.864(5)
P2 C21 1.870(5)
F2 P3 1.570(3)
C2 C3 1.423(7)
P3 F4 1.569(3)
P3 F3 1.583(3)
P3 F6 1.632(3)
P3 F5 1.638(3)
C3 C4 1.429(7)
C4 C5 1.428(6)
C6 C7 1.435(6)
C6 C10 1.452(6)
C7 C8 1.418(6)
C8 C9 1.425(7)
C9 C10 1.420(6)
C11 C13 1.525(7)
C11 C12 1.538(7)
C14 C15 1.531(8)
C14 C16 1.538(8)
C21 C22 1.532(6)
C21 C23 1.533(7)
C24 C26 1.527(8)
C24 C25 1.539(7)
O31 C31 1.153(6)
O32 C32 1.140(6)
C33 O33 1.143(6)
